data_4079599
loop_
_publ_author_name
'Donets, Pavel A.'
'Saget, Tanguy'
'Cramer, Nicolai'

_publ_section_title
;
 Chiral Monodentate Trialkylphosphines Based on the Phospholane
 Architecture
;
_journal_issue 23
_journal_name_full Organometallics
_journal_page_first 8040
_journal_paper_doi 10.1021/om3008772
_journal_volume 31
_journal_year 2012
_chemical_absolute_configuration rmad
_chemical_formula_moiety 'C14 H30 Cl2 Ni P2'
_chemical_formula_sum 'C14 H30 Cl2 Ni P2'
_chemical_formula_weight 389.93
_space_group_IT_number 19
_symmetry_cell_setting orthorhombic
_symmetry_space_group_name_Hall 'P 2ac 2ab'
_symmetry_space_group_name_H-M 'P 21 21 21'
_atom_sites_solution_hydrogens geom
_atom_sites_solution_primary direct
_atom_sites_solution_secondary difmap
_audit_creation_method SHELXL-97
_audit_update_record
;
2012-08-28 # Formatted by publCIF
;
_cell_angle_alpha 90.00
_cell_angle_beta 90.00
_cell_angle_gamma 90.00
_cell_formula_units_Z 8
_cell_length_a 12.373(4)
_cell_length_b 12.529(2)
_cell_length_c 24.461(5)
_cell_measurement_reflns_used 328
_cell_measurement_temperature 100(2)
_cell_measurement_theta_max 22
_cell_measurement_theta_min 3
_cell_volume 3792.0(16)
_computing_cell_refinement 'Dirax/lsq (Duisenberg & Schreurs, 1989-2000)'
_computing_data_collection 'Collect (Bruker AXS BV, 1997-2004)'
_computing_data_reduction 'EvalCCD (Duisenberg & Schreurs, 1990-2000)'
_computing_molecular_graphics 'Bruker SHELXTL'
_computing_publication_material 'Bruker SHELXTL'
_computing_structure_refinement 'SHELXL-97 (Sheldrick, 1997)'
_computing_structure_solution 'SHELXS-97 (Sheldrick, 1990)'
_diffrn_ambient_temperature 100(2)
_diffrn_measured_fraction_theta_full 0.986
_diffrn_measured_fraction_theta_max 0.986
_diffrn_measurement_device_type 'Bruker APEX II CCD'
_diffrn_measurement_method 'phi and omega scans'
_diffrn_radiation_monochromator graphite
_diffrn_radiation_source 'fine-focus sealed tube'
_diffrn_radiation_type MoK\a
_diffrn_radiation_wavelength 0.71073
_diffrn_reflns_av_R_equivalents 0.1022
_diffrn_reflns_av_sigmaI/netI 0.0657
_diffrn_reflns_limit_h_max 15
_diffrn_reflns_limit_h_min -15
_diffrn_reflns_limit_k_max 16
_diffrn_reflns_limit_k_min -16
_diffrn_reflns_limit_l_max 31
_diffrn_reflns_limit_l_min -31
_diffrn_reflns_number 39495
_diffrn_reflns_theta_full 27.50
_diffrn_reflns_theta_max 27.50
_diffrn_reflns_theta_min 3.29
_exptl_absorpt_coefficient_mu 1.461
_exptl_absorpt_correction_T_max 0.6014
_exptl_absorpt_correction_T_min 0.2913
_exptl_absorpt_correction_type multi-scan
_exptl_absorpt_process_details 'SADABS 2008, Bruker AXS, 2008'
_exptl_crystal_colour red
_exptl_crystal_density_diffrn 1.366
_exptl_crystal_density_method 'not measured'
_exptl_crystal_description prismatic
_exptl_crystal_F_000 1648
_exptl_crystal_size_max 0.51
_exptl_crystal_size_mid 0.45
_exptl_crystal_size_min 0.22
_refine_diff_density_max 1.433
_refine_diff_density_min -1.346
_refine_diff_density_rms 0.141
_refine_ls_abs_structure_details 'Flack H D (1983), Acta Cryst. A39, 876-881'
_refine_ls_abs_structure_Flack 0.15(2)
_refine_ls_extinction_method none
_refine_ls_goodness_of_fit_ref 1.065
_refine_ls_hydrogen_treatment constr
_refine_ls_matrix_type full
_refine_ls_number_parameters 345
_refine_ls_number_reflns 8439
_refine_ls_number_restraints 0
_refine_ls_restrained_S_all 1.065
_refine_ls_R_factor_all 0.0710
_refine_ls_R_factor_gt 0.0638
_refine_ls_shift/su_max 0.001
_refine_ls_shift/su_mean 0.000
_refine_ls_structure_factor_coef Fsqd
_refine_ls_weighting_details 'calc w=1/[\s^2^(Fo^2^)+(0.0992P)^2^+10.6892P] where P=(Fo^2^+2Fc^2^)/3'
_refine_ls_weighting_scheme calc
_refine_ls_wR_factor_gt 0.1619
_refine_ls_wR_factor_ref 0.1761
_reflns_number_gt 7988
_reflns_number_total 8439
_reflns_threshold_expression >2sigma(I)
_cod_data_source_file om3008772_si_002.cif
_cod_data_source_block pdo-278
_cod_original_cell_volume 3791.8(15)
_cod_database_code 4079599

loop_
_symmetry_equiv_pos_as_xyz
'x, y, z'
'-x+1/2, -y, z+1/2'
'-x, y+1/2, -z+1/2'
'x+1/2, -y+1/2, -z'

loop_
_atom_site_label
_atom_site_type_symbol
_atom_site_fract_x
_atom_site_fract_y
_atom_site_fract_z
_atom_site_U_iso_or_equiv
_atom_site_adp_type
_atom_site_occupancy
_atom_site_symmetry_multiplicity
_atom_site_calc_flag
_atom_site_refinement_flags
Ni1 Ni 0.76690(8) 0.97511(8) 0.75400(4) 0.0269(2) Uani 1 1 d .
Cl1 Cl 0.71100(17) 1.13930(17) 0.74705(11) 0.0419(5) Uani 1 1 d .
Cl2 Cl 0.82552(18) 0.81845(18) 0.77875(8) 0.0364(4) Uani 1 1 d .
P1 P 0.93643(18) 1.02747(19) 0.73499(8) 0.0309(4) Uani 1 1 d .
P2 P 0.59834(17) 0.91916(17) 0.77105(8) 0.0262(4) Uani 1 1 d .
C1 C 0.9498(8) 1.1377(8) 0.6867(3) 0.041(2) Uani 1 1 d .
H1A H 0.9100 1.1998 0.7004 0.062 Uiso 1 1 calc R
H1B H 0.9202 1.1164 0.6512 0.062 Uiso 1 1 calc R
H1C H 1.0263 1.1562 0.6825 0.062 Uiso 1 1 calc R
C2 C 1.0370(7) 0.9242(9) 0.7122(4) 0.039(2) Uani 1 1 d .
H2 H 1.0060 0.8527 0.7215 0.046 Uiso 1 1 calc R
C3 C 1.1357(8) 0.9399(10) 0.7481(4) 0.050(2) Uani 1 1 d .
H3A H 1.1832 0.9957 0.7325 0.061 Uiso 1 1 calc R
H3B H 1.1773 0.8727 0.7509 0.061 Uiso 1 1 calc R
C4 C 1.0947(8) 0.9740(12) 0.8042(4) 0.058(3) Uani 1 1 d .
H4A H 1.1561 0.9952 0.8278 0.069 Uiso 1 1 calc R
H4B H 1.0564 0.9139 0.8221 0.069 Uiso 1 1 calc R
C5 C 1.0169(7) 1.0692(9) 0.7964(4) 0.042(2) Uani 1 1 d .
H5 H 1.0598 1.1344 0.7872 0.051 Uiso 1 1 calc R
C6 C 1.0599(8) 0.9242(9) 0.6511(4) 0.044(2) Uani 1 1 d .
H6A H 0.9920 0.9329 0.6310 0.066 Uiso 1 1 calc R
H6B H 1.0937 0.8564 0.6407 0.066 Uiso 1 1 calc R
H6C H 1.1088 0.9832 0.6421 0.066 Uiso 1 1 calc R
C7 C 0.9450(8) 1.0930(9) 0.8468(3) 0.044(2) Uani 1 1 d .
H7A H 0.9078 1.0276 0.8581 0.066 Uiso 1 1 calc R
H7B H 0.8916 1.1476 0.8373 0.066 Uiso 1 1 calc R
H7C H 0.9903 1.1189 0.8769 0.066 Uiso 1 1 calc R
C8 C 0.5665(7) 0.7793(6) 0.7566(4) 0.0338(18) Uani 1 1 d .
H8A H 0.4896 0.7663 0.7636 0.051 Uiso 1 1 calc R
H8B H 0.6102 0.7330 0.7801 0.051 Uiso 1 1 calc R
H8C H 0.5826 0.7636 0.7182 0.051 Uiso 1 1 calc R
C9 C 0.5618(7) 0.9366(7) 0.8444(3) 0.0314(17) Uani 1 1 d .
H9 H 0.5281 0.8686 0.8573 0.038 Uiso 1 1 calc R
C10 C 0.4735(7) 1.0229(8) 0.8434(3) 0.0331(17) Uani 1 1 d .
H10A H 0.4289 1.0185 0.8770 0.040 Uiso 1 1 calc R
H10B H 0.5066 1.0947 0.8417 0.040 Uiso 1 1 calc R
C11 C 0.4033(7) 1.0033(7) 0.7928(3) 0.0334(17) Uani 1 1 d .
H11A H 0.3521 1.0633 0.7875 0.040 Uiso 1 1 calc R
H11B H 0.3611 0.9367 0.7971 0.040 Uiso 1 1 calc R
C12 C 0.4792(5) 0.9943(7) 0.7432(3) 0.0284(15) Uani 1 1 d .
H12 H 0.5043 1.0679 0.7338 0.034 Uiso 1 1 calc R
C13 C 0.6568(8) 0.9615(10) 0.8816(3) 0.049(3) Uani 1 1 d .
H13A H 0.6988 1.0204 0.8660 0.073 Uiso 1 1 calc R
H13B H 0.7028 0.8981 0.8849 0.073 Uiso 1 1 calc R
H13C H 0.6300 0.9819 0.9178 0.073 Uiso 1 1 calc R
C14 C 0.4277(7) 0.9465(8) 0.6922(3) 0.037(2) Uani 1 1 d .
H14A H 0.3921 0.8791 0.7016 0.056 Uiso 1 1 calc R
H14B H 0.4837 0.9332 0.6647 0.056 Uiso 1 1 calc R
H14C H 0.3741 0.9964 0.6775 0.056 Uiso 1 1 calc R
Ni2 Ni 0.25680(9) 0.50800(8) 0.99191(3) 0.0255(2) Uani 1 1 d .
Cl3 Cl 0.41244(17) 0.42982(17) 1.00287(9) 0.0353(4) Uani 1 1 d .
Cl4 Cl 0.10768(17) 0.58268(17) 0.96403(8) 0.0339(4) Uani 1 1 d .
P3 P 0.17647(16) 0.34901(17) 0.98688(8) 0.0256(4) Uani 1 1 d .
P4 P 0.33820(18) 0.66674(17) 1.00254(8) 0.0297(4) Uani 1 1 d .
C15 C 0.1940(7) 0.2783(8) 0.9203(3) 0.0364(19) Uani 1 1 d .
H15 H 0.1211 0.2567 0.9066 0.044 Uiso 1 1 calc R
C16 C 0.2573(9) 0.1772(7) 0.9347(4) 0.043(2) Uani 1 1 d .
H16A H 0.3358 0.1923 0.9344 0.051 Uiso 1 1 calc R
H16B H 0.2423 0.1206 0.9075 0.051 Uiso 1 1 calc R
C17 C 0.2221(8) 0.1401(7) 0.9918(4) 0.043(2) Uani 1 1 d .
H17A H 0.2711 0.0834 1.0052 0.052 Uiso 1 1 calc R
H17B H 0.1477 0.1111 0.9905 0.052 Uiso 1 1 calc R
C18 C 0.2267(8) 0.2376(7) 1.0301(3) 0.0338(17) Uani 1 1 d .
H18 H 0.3046 0.2520 1.0380 0.041 Uiso 1 1 calc R
C19 C 0.2491(9) 0.3465(9) 0.8762(3) 0.044(2) Uani 1 1 d .
H19A H 0.3249 0.3582 0.8861 0.066 Uiso 1 1 calc R
H19B H 0.2121 0.4154 0.8733 0.066 Uiso 1 1 calc R
H19C H 0.2455 0.3093 0.8410 0.066 Uiso 1 1 calc R
C20 C 0.1708(10) 0.2196(9) 1.0844(4) 0.050(2) Uani 1 1 d .
H20A H 0.0943 0.2037 1.0781 0.074 Uiso 1 1 calc R
H20B H 0.1772 0.2840 1.1069 0.074 Uiso 1 1 calc R
H20C H 0.2049 0.1594 1.1034 0.074 Uiso 1 1 calc R
C21 C 0.0308(7) 0.3464(8) 0.9981(3) 0.0363(19) Uani 1 1 d .
H21A H -0.0049 0.3925 0.9712 0.054 Uiso 1 1 calc R
H21B H 0.0147 0.3722 1.0350 0.054 Uiso 1 1 calc R
H21C H 0.0042 0.2732 0.9941 0.054 Uiso 1 1 calc R
C22 C 0.2511(8) 0.7861(7) 1.0132(4) 0.0372(19) Uani 1 1 d .
H22 H 0.1738 0.7636 1.0100 0.045 Uiso 1 1 calc R
C23 C 0.2774(10) 0.8610(8) 0.9652(4) 0.047(2) Uani 1 1 d .
H23A H 0.2127 0.9032 0.9552 0.057 Uiso 1 1 calc R
H23B H 0.3358 0.9110 0.9757 0.057 Uiso 1 1 calc R
C24 C 0.3134(9) 0.7918(9) 0.9167(4) 0.044(2) Uani 1 1 d .
H24A H 0.2514 0.7508 0.9021 0.053 Uiso 1 1 calc R
H24B H 0.3427 0.8373 0.8871 0.053 Uiso 1 1 calc R
C25 C 0.4001(8) 0.7164(7) 0.9377(3) 0.038(2) Uani 1 1 d .
H25 H 0.4657 0.7593 0.9471 0.045 Uiso 1 1 calc R
C26 C 0.2666(12) 0.8419(9) 1.0691(4) 0.057(3) Uani 1 1 d .
H26A H 0.3387 0.8742 1.0706 0.085 Uiso 1 1 calc R
H26B H 0.2593 0.7893 1.0985 0.085 Uiso 1 1 calc R
H26C H 0.2116 0.8976 1.0735 0.085 Uiso 1 1 calc R
C27 C 0.4328(11) 0.6301(9) 0.8969(4) 0.054(3) Uani 1 1 d .
H27A H 0.3686 0.5898 0.8857 0.082 Uiso 1 1 calc R
H27B H 0.4850 0.5817 0.9140 0.082 Uiso 1 1 calc R
H27C H 0.4658 0.6635 0.8647 0.082 Uiso 1 1 calc R
C28 C 0.4444(8) 0.6706(8) 1.0546(3) 0.041(2) Uani 1 1 d .
H28A H 0.4802 0.7403 1.0537 0.062 Uiso 1 1 calc R
H28B H 0.4975 0.6144 1.0471 0.062 Uiso 1 1 calc R
H28C H 0.4124 0.6590 1.0907 0.062 Uiso 1 1 calc R

loop_
_atom_site_aniso_label
_atom_site_aniso_U_11
_atom_site_aniso_U_22
_atom_site_aniso_U_33
_atom_site_aniso_U_23
_atom_site_aniso_U_13
_atom_site_aniso_U_12
Ni1 0.0285(5) 0.0280(5) 0.0243(4) 0.0001(3) -0.0008(3) -0.0006(4)
Cl1 0.0330(11) 0.0314(10) 0.0613(14) 0.0041(10) -0.0032(10) 0.0000(8)
Cl2 0.0334(10) 0.0370(11) 0.0389(10) 0.0065(8) 0.0012(8) 0.0067(9)
P1 0.0304(10) 0.0375(11) 0.0249(9) -0.0002(8) -0.0022(7) -0.0058(9)
P2 0.0283(10) 0.0283(10) 0.0219(8) -0.0016(7) 0.0002(7) 0.0011(8)
C1 0.042(5) 0.055(6) 0.027(4) 0.004(4) 0.003(3) -0.011(4)
C2 0.030(4) 0.049(5) 0.037(4) 0.003(4) 0.008(3) 0.006(4)
C3 0.031(4) 0.078(7) 0.042(5) -0.004(5) -0.006(4) 0.007(4)
C4 0.036(5) 0.106(10) 0.031(4) 0.005(5) -0.005(4) 0.006(6)
C5 0.029(4) 0.062(6) 0.036(4) 0.001(4) -0.008(3) -0.019(4)
C6 0.040(5) 0.053(6) 0.038(4) -0.008(4) 0.007(4) -0.006(5)
C7 0.045(5) 0.058(6) 0.029(4) -0.009(4) -0.004(4) -0.012(5)
C8 0.035(4) 0.027(4) 0.040(4) -0.008(3) 0.010(3) -0.009(3)
C9 0.044(5) 0.030(4) 0.020(3) -0.003(3) 0.000(3) 0.004(4)
C10 0.033(4) 0.041(5) 0.025(3) -0.004(3) 0.000(3) 0.008(4)
C11 0.033(4) 0.037(5) 0.030(4) -0.001(3) -0.001(3) 0.000(4)
C12 0.021(3) 0.036(4) 0.028(3) 0.005(3) -0.008(3) -0.004(3)
C13 0.040(5) 0.084(8) 0.023(3) -0.008(4) -0.001(3) 0.020(5)
C14 0.033(4) 0.053(6) 0.026(4) 0.001(4) -0.007(3) -0.012(4)
Ni2 0.0278(5) 0.0262(5) 0.0223(4) -0.0010(3) 0.0005(3) -0.0004(4)
Cl3 0.0267(9) 0.0327(11) 0.0466(11) 0.0019(8) 0.0005(8) 0.0013(8)
Cl4 0.0340(10) 0.0332(10) 0.0345(9) 0.0036(8) -0.0068(8) 0.0032(8)
P3 0.0256(10) 0.0270(10) 0.0241(8) -0.0008(7) 0.0009(7) 0.0002(8)
P4 0.0333(11) 0.0276(10) 0.0284(9) -0.0006(8) 0.0027(8) -0.0035(8)
C15 0.036(4) 0.045(5) 0.029(4) -0.013(3) -0.003(3) 0.000(4)
C16 0.047(5) 0.035(4) 0.045(5) -0.012(4) -0.003(4) 0.007(4)
C17 0.040(5) 0.030(4) 0.061(6) 0.005(4) -0.003(4) 0.011(4)
C18 0.035(4) 0.031(4) 0.035(4) 0.005(3) -0.005(3) 0.003(4)
C19 0.044(5) 0.057(6) 0.031(4) -0.005(4) 0.011(4) -0.002(5)
C20 0.055(6) 0.048(6) 0.045(5) 0.013(4) 0.005(5) -0.003(5)
C21 0.040(5) 0.041(5) 0.028(4) 0.005(3) 0.006(3) -0.004(4)
C22 0.042(5) 0.029(4) 0.041(4) -0.007(3) 0.003(4) 0.007(4)
C23 0.060(6) 0.033(5) 0.049(5) 0.006(4) 0.007(5) 0.003(5)
C24 0.049(6) 0.046(6) 0.038(5) 0.008(4) -0.002(4) -0.003(4)
C25 0.050(5) 0.034(4) 0.030(4) 0.008(3) 0.008(4) -0.008(4)
C26 0.076(8) 0.041(5) 0.052(5) -0.011(4) 0.006(6) 0.005(6)
C27 0.081(8) 0.051(6) 0.032(4) 0.003(4) 0.014(5) 0.005(6)
C28 0.044(5) 0.043(5) 0.036(4) -0.003(4) -0.007(4) -0.013(4)

loop_
_atom_type_symbol
_atom_type_description
_atom_type_scat_dispersion_real
_atom_type_scat_dispersion_imag
_atom_type_scat_source
C C 0.0033 0.0016 'International Tables Vol C Tables 4.2.6.8 and 6.1.1.4'
H H 0.0000 0.0000 'International Tables Vol C Tables 4.2.6.8 and 6.1.1.4'
P P 0.1023 0.0942 'International Tables Vol C Tables 4.2.6.8 and 6.1.1.4'
Cl Cl 0.1484 0.1585 'International Tables Vol C Tables 4.2.6.8 and 6.1.1.4'
Ni Ni 0.3393 1.1124 'International Tables Vol C Tables 4.2.6.8 and 6.1.1.4'

loop_
_geom_angle_atom_site_label_1
_geom_angle_atom_site_label_2
_geom_angle_atom_site_label_3
_geom_angle
Cl1 Ni1 Cl2 168.22(10)
Cl1 Ni1 P2 90.82(9)
Cl2 Ni1 P2 88.64(9)
Cl1 Ni1 P1 90.26(9)
Cl2 Ni1 P1 90.56(9)
P2 Ni1 P1 178.31(9)
C1 P1 C5 105.0(5)
C1 P1 C2 105.6(5)
C5 P1 C2 94.5(5)
C1 P1 Ni1 116.1(3)
C5 P1 Ni1 114.3(3)
C2 P1 Ni1 118.6(3)
C8 P2 C9 104.3(4)
C8 P2 C12 103.9(4)
C9 P2 C12 95.8(4)
C8 P2 Ni1 117.6(3)
C9 P2 Ni1 111.6(3)
C12 P2 Ni1 120.4(3)
P1 C1 H1A 109.5
P1 C1 H1B 109.5
H1A C1 H1B 109.5
P1 C1 H1C 109.5
H1A C1 H1C 109.5
H1B C1 H1C 109.5
C3 C2 C6 114.7(8)
C3 C2 P1 105.8(7)
C6 C2 P1 114.5(7)
C3 C2 H2 107.1
C6 C2 H2 107.1
P1 C2 H2 107.1
C2 C3 C4 106.8(8)
C2 C3 H3A 110.4
C4 C3 H3A 110.4
C2 C3 H3B 110.4
C4 C3 H3B 110.4
H3A C3 H3B 108.6
C3 C4 C5 108.1(8)
C3 C4 H4A 110.1
C5 C4 H4A 110.1
C3 C4 H4B 110.1
C5 C4 H4B 110.1
H4A C4 H4B 108.4
C4 C5 C7 114.1(8)
C4 C5 P1 102.4(7)
C7 C5 P1 112.7(6)
C4 C5 H5 109.1
C7 C5 H5 109.1
P1 C5 H5 109.1
C2 C6 H6A 109.5
C2 C6 H6B 109.5
H6A C6 H6B 109.5
C2 C6 H6C 109.5
H6A C6 H6C 109.5
H6B C6 H6C 109.5
C5 C7 H7A 109.5
C5 C7 H7B 109.5
H7A C7 H7B 109.5
C5 C7 H7C 109.5
H7A C7 H7C 109.5
H7B C7 H7C 109.5
P2 C8 H8A 109.5
P2 C8 H8B 109.5
H8A C8 H8B 109.5
P2 C8 H8C 109.5
H8A C8 H8C 109.5
H8B C8 H8C 109.5
C13 C9 C10 114.5(7)
C13 C9 P2 114.4(6)
C10 C9 P2 103.9(5)
C13 C9 H9 107.9
C10 C9 H9 107.9
P2 C9 H9 107.9
C11 C10 C9 107.6(7)
C11 C10 H10A 110.2
C9 C10 H10A 110.2
C11 C10 H10B 110.2
C9 C10 H10B 110.2
H10A C10 H10B 108.5
C10 C11 C12 107.6(6)
C10 C11 H11A 110.2
C12 C11 H11A 110.2
C10 C11 H11B 110.2
C12 C11 H11B 110.2
H11A C11 H11B 108.5
C14 C12 C11 114.7(6)
C14 C12 P2 115.4(6)
C11 C12 P2 103.3(5)
C14 C12 H12 107.6
C11 C12 H12 107.6
P2 C12 H12 107.6
C9 C13 H13A 109.5
C9 C13 H13B 109.5
H13A C13 H13B 109.5
C9 C13 H13C 109.5
H13A C13 H13C 109.5
H13B C13 H13C 109.5
C12 C14 H14A 109.5
C12 C14 H14B 109.5
H14A C14 H14B 109.5
C12 C14 H14C 109.5
H14A C14 H14C 109.5
H14B C14 H14C 109.5
Cl3 Ni2 Cl4 168.83(9)
Cl3 Ni2 P3 89.95(9)
Cl4 Ni2 P3 89.36(9)
Cl3 Ni2 P4 89.28(9)
Cl4 Ni2 P4 92.05(9)
P3 Ni2 P4 176.50(8)
C21 P3 C18 103.4(4)
C21 P3 C15 103.8(4)
C18 P3 C15 95.8(4)
C21 P3 Ni2 116.6(3)
C18 P3 Ni2 119.4(3)
C15 P3 Ni2 114.9(3)
C28 P4 C22 107.3(5)
C28 P4 C25 106.7(4)
C22 P4 C25 95.1(4)
C28 P4 Ni2 115.2(3)
C22 P4 Ni2 117.9(3)
C25 P4 Ni2 112.4(3)
C16 C15 C19 113.3(8)
C16 C15 P3 104.6(6)
C19 C15 P3 113.6(7)
C16 C15 H15 108.4
C19 C15 H15 108.4
P3 C15 H15 108.4
C15 C16 C17 108.4(7)
C15 C16 H16A 110.0
C17 C16 H16A 110.0
C15 C16 H16B 110.0
C17 C16 H16B 110.0
H16A C16 H16B 108.4
C16 C17 C18 107.7(8)
C16 C17 H17A 110.2
C18 C17 H17A 110.2
C16 C17 H17B 110.2
C18 C17 H17B 110.2
H17A C17 H17B 108.5
C20 C18 C17 113.5(8)
C20 C18 P3 117.3(7)
C17 C18 P3 103.7(6)
C20 C18 H18 107.3
C17 C18 H18 107.3
P3 C18 H18 107.3
C15 C19 H19A 109.5
C15 C19 H19B 109.5
H19A C19 H19B 109.5
C15 C19 H19C 109.5
H19A C19 H19C 109.5
H19B C19 H19C 109.5
C18 C20 H20A 109.5
C18 C20 H20B 109.5
H20A C20 H20B 109.5
C18 C20 H20C 109.5
H20A C20 H20C 109.5
H20B C20 H20C 109.5
P3 C21 H21A 109.5
P3 C21 H21B 109.5
H21A C21 H21B 109.5
P3 C21 H21C 109.5
H21A C21 H21C 109.5
H21B C21 H21C 109.5
C23 C22 C26 111.9(8)
C23 C22 P4 105.1(6)
C26 C22 P4 114.5(7)
C23 C22 H22 108.4
C26 C22 H22 108.4
P4 C22 H22 108.4
C24 C23 C22 107.9(7)
C24 C23 H23A 110.1
C22 C23 H23A 110.1
C24 C23 H23B 110.1
C22 C23 H23B 110.1
H23A C23 H23B 108.4
C25 C24 C23 107.1(8)
C25 C24 H24A 110.3
C23 C24 H24A 110.3
C25 C24 H24B 110.3
C23 C24 H24B 110.3
H24A C24 H24B 108.5
C24 C25 C27 114.0(8)
C24 C25 P4 101.8(7)
C27 C25 P4 115.3(6)
C24 C25 H25 108.5
C27 C25 H25 108.5
P4 C25 H25 108.5
C22 C26 H26A 109.5
C22 C26 H26B 109.5
H26A C26 H26B 109.5
C22 C26 H26C 109.5
H26A C26 H26C 109.5
H26B C26 H26C 109.5
C25 C27 H27A 109.5
C25 C27 H27B 109.5
H27A C27 H27B 109.5
C25 C27 H27C 109.5
H27A C27 H27C 109.5
H27B C27 H27C 109.5
P4 C28 H28A 109.5
P4 C28 H28B 109.5
H28A C28 H28B 109.5
P4 C28 H28C 109.5
H28A C28 H28C 109.5
H28B C28 H28C 109.5

loop_
_geom_bond_atom_site_label_1
_geom_bond_atom_site_label_2
_geom_bond_distance
Ni1 Cl1 2.177(2)
Ni1 Cl2 2.178(2)
Ni1 P2 2.239(2)
Ni1 P1 2.246(2)
P1 C1 1.825(9)
P1 C5 1.877(9)
P1 C2 1.880(10)
P2 C8 1.831(8)
P2 C9 1.862(8)
P2 C12 1.877(7)
C1 H1A 0.9800
C1 H1B 0.9800
C1 H1C 0.9800
C2 C3 1.516(13)
C2 C6 1.523(12)
C2 H2 1.0000
C3 C4 1.525(14)
C3 H3A 0.9900
C3 H3B 0.9900
C4 C5 1.545(17)
C4 H4A 0.9900
C4 H4B 0.9900
C5 C7 1.548(13)
C5 H5 1.0000
C6 H6A 0.9800
C6 H6B 0.9800
C6 H6C 0.9800
C7 H7A 0.9800
C7 H7B 0.9800
C7 H7C 0.9800
C8 H8A 0.9800
C8 H8B 0.9800
C8 H8C 0.9800
C9 C13 1.518(13)
C9 C10 1.538(11)
C9 H9 1.0000
C10 C11 1.533(11)
C10 H10A 0.9900
C10 H10B 0.9900
C11 C12 1.538(10)
C11 H11A 0.9900
C11 H11B 0.9900
C12 C14 1.524(10)
C12 H12 1.0000
C13 H13A 0.9800
C13 H13B 0.9800
C13 H13C 0.9800
C14 H14A 0.9800
C14 H14B 0.9800
C14 H14C 0.9800
Ni2 Cl3 2.177(2)
Ni2 Cl4 2.178(2)
Ni2 P3 2.230(2)
Ni2 P4 2.244(2)
P3 C21 1.824(9)
P3 C18 1.858(8)
P3 C15 1.867(8)
P4 C28 1.830(9)
P4 C22 1.862(9)
P4 C25 1.867(8)
C15 C16 1.530(14)
C15 C19 1.536(13)
C15 H15 1.0000
C16 C17 1.535(14)
C16 H16A 0.9900
C16 H16B 0.9900
C17 C18 1.540(13)
C17 H17A 0.9900
C17 H17B 0.9900
C18 C20 1.515(13)
C18 H18 1.0000
C19 H19A 0.9800
C19 H19B 0.9800
C19 H19C 0.9800
C20 H20A 0.9800
C20 H20B 0.9800
C20 H20C 0.9800
C21 H21A 0.9800
C21 H21B 0.9800
C21 H21C 0.9800
C22 C23 1.537(13)
C22 C26 1.547(12)
C22 H22 1.0000
C23 C24 1.535(14)
C23 H23A 0.9900
C23 H23B 0.9900
C24 C25 1.519(14)
C24 H24A 0.9900
C24 H24B 0.9900
C25 C27 1.526(13)
C25 H25 1.0000
C26 H26A 0.9800
C26 H26B 0.9800
C26 H26C 0.9800
C27 H27A 0.9800
C27 H27B 0.9800
C27 H27C 0.9800
C28 H28A 0.9800
C28 H28B 0.9800
C28 H28C 0.9800

loop_
_geom_torsion_atom_site_label_1
_geom_torsion_atom_site_label_2
_geom_torsion_atom_site_label_3
_geom_torsion_atom_site_label_4
_geom_torsion
Cl1 Ni1 P1 C1 -34.6(4)
Cl2 Ni1 P1 C1 157.1(4)
Cl1 Ni1 P1 C5 87.9(4)
Cl2 Ni1 P1 C5 -80.4(4)
Cl1 Ni1 P1 C2 -162.1(3)
Cl2 Ni1 P1 C2 29.6(3)
Cl1 Ni1 P2 C8 156.8(3)
Cl2 Ni1 P2 C8 -34.9(3)
Cl1 Ni1 P2 C9 -82.7(3)
Cl2 Ni1 P2 C9 85.5(3)
Cl1 Ni1 P2 C12 28.3(3)
Cl2 Ni1 P2 C12 -163.5(3)
C1 P1 C2 C3 98.0(7)
C5 P1 C2 C3 -9.0(7)
Ni1 P1 C2 C3 -129.7(6)
C1 P1 C2 C6 -29.3(9)
C5 P1 C2 C6 -136.3(8)
Ni1 P1 C2 C6 102.9(7)
C6 C2 C3 C4 161.8(10)
P1 C2 C3 C4 34.6(11)
C2 C3 C4 C5 -51.8(13)
C3 C4 C5 C7 164.1(9)
C3 C4 C5 P1 42.0(10)
C1 P1 C5 C4 -125.9(7)
C2 P1 C5 C4 -18.4(7)
Ni1 P1 C5 C4 105.8(6)
C1 P1 C5 C7 111.1(8)
C2 P1 C5 C7 -141.4(8)
Ni1 P1 C5 C7 -17.2(9)
C8 P2 C9 C13 115.3(7)
C12 P2 C9 C13 -138.7(7)
Ni1 P2 C9 C13 -12.7(8)
C8 P2 C9 C10 -119.1(6)
C12 P2 C9 C10 -13.1(6)
Ni1 P2 C9 C10 112.9(6)
C13 C9 C10 C11 163.1(7)
P2 C9 C10 C11 37.6(8)
C9 C10 C11 C12 -51.4(9)
C10 C11 C12 C14 164.7(7)
C10 C11 C12 P2 38.2(8)
C8 P2 C12 C14 -33.9(7)
C9 P2 C12 C14 -140.1(6)
Ni1 P2 C12 C14 100.6(6)
C8 P2 C12 C11 92.2(6)
C9 P2 C12 C11 -14.1(6)
Ni1 P2 C12 C11 -133.4(4)
Cl3 Ni2 P3 C21 161.6(3)
Cl4 Ni2 P3 C21 -29.6(3)
Cl3 Ni2 P3 C18 36.2(3)
Cl4 Ni2 P3 C18 -155.0(3)
Cl3 Ni2 P3 C15 -76.7(3)
Cl4 Ni2 P3 C15 92.2(3)
Cl3 Ni2 P4 C28 -38.9(4)
Cl4 Ni2 P4 C28 152.2(4)
Cl3 Ni2 P4 C22 -167.3(3)
Cl4 Ni2 P4 C22 23.7(3)
Cl3 Ni2 P4 C25 83.6(4)
Cl4 Ni2 P4 C25 -85.3(4)
C21 P3 C15 C16 -114.9(7)
C18 P3 C15 C16 -9.6(7)
Ni2 P3 C15 C16 116.6(6)
C21 P3 C15 C19 121.0(7)
C18 P3 C15 C19 -133.6(7)
Ni2 P3 C15 C19 -7.4(8)
C19 C15 C16 C17 158.1(8)
P3 C15 C16 C17 33.9(9)
C15 C16 C17 C18 -49.0(10)
C16 C17 C18 C20 167.1(8)
C16 C17 C18 P3 38.7(9)
C21 P3 C18 C20 -36.8(8)
C15 P3 C18 C20 -142.5(8)
Ni2 P3 C18 C20 94.7(8)
C21 P3 C18 C17 89.2(7)
C15 P3 C18 C17 -16.5(7)
Ni2 P3 C18 C17 -139.3(5)
C28 P4 C22 C23 108.0(7)
C25 P4 C22 C23 -1.2(7)
Ni2 P4 C22 C23 -119.9(6)
C28 P4 C22 C26 -15.1(9)
C25 P4 C22 C26 -124.4(8)
Ni2 P4 C22 C26 116.9(7)
C26 C22 C23 C24 153.1(9)
P4 C22 C23 C24 28.2(10)
C22 C23 C24 C25 -50.5(11)
C23 C24 C25 C27 171.1(9)
C23 C24 C25 P4 46.2(9)
C28 P4 C25 C24 -135.4(7)
C22 P4 C25 C24 -25.6(7)
Ni2 P4 C25 C24 97.4(6)
C28 P4 C25 C27 100.7(9)
C22 P4 C25 C27 -149.5(9)
Ni2 P4 C25 C27 -26.5(9)
